data_1570182
loop_
_publ_author_name
'Vainauskas, Jogirdas'
'Borchers, Tristan H.'
'Arhangelskis, Mihails'
'McCormick McPherson, Laura J'
'Spilfogel, Toni S.'
'Hamzehpoor, Ehsan'
'Topi&#x107;, Filip'
'Coles, Simon J.'
'Perepichka, Dmytro F.'
'Barrett, Christopher J.'
'Fri&#x161;&#x10d;i&#x107;, Tomislav'

_publ_section_title
;
 Halogen bonding with carbon: directional assembly of non-derivatised
 aromatic carbon systems into robust supramolecular ladder architectures.
;
_journal_issue 45
_journal_name_full 'Chemical science'
_journal_page_first 13031
_journal_page_last 13041
_journal_paper_doi 10.1039/d3sc04191c
_journal_volume 14
_journal_year 2023
_chemical_formula_moiety 'C12 F8 I2 N2, 0.5(C16 H10)'
_chemical_formula_sum 'C20 H5 F8 I2 N2'
_chemical_formula_weight 679.06
_space_group_crystal_system triclinic
_space_group_IT_number 2
_space_group_name_Hall '-P 1'
_space_group_name_H-M_alt 'P -1'
_atom_sites_solution_hydrogens geom
_audit_creation_date 2022-01-20
_audit_creation_method
;
Olex2 1.3
(compiled 2020.11.12 svn.r5f609507 for OlexSys, GUI svn.r6408)
;
_audit_update_record
;
2023-04-25 deposited with the CCDC.	2023-10-09 downloaded from the CCDC.
;
_cell_angle_alpha 88.433(2)
_cell_angle_beta 79.590(2)
_cell_angle_gamma 84.594(2)
_cell_formula_units_Z 2
_cell_length_a 6.04030(10)
_cell_length_b 12.6794(3)
_cell_length_c 13.4013(4)
_cell_measurement_reflns_used 6616
_cell_measurement_temperature 298(2)
_cell_measurement_theta_max 72.40
_cell_measurement_theta_min 3.35
_cell_volume 1004.93(4)
_computing_cell_refinement 'Bruker SAINT'
_computing_data_collection 'Bruker APEX3'
_computing_data_reduction 'Bruker SAINT'
_computing_molecular_graphics 'Olex2 1.3 (Dolomanov et al., 2009)'
_computing_publication_material 'Olex2 1.3 (Dolomanov et al., 2009)'
_computing_structure_refinement 'SHELXL-2018/3 (Sheldrick, 2018)'
_computing_structure_solution 'SHELXT 2014/5 (Sheldrick, 2014)'
_diffrn_ambient_temperature 298(2)
_diffrn_measured_fraction_theta_full 0.990
_diffrn_measured_fraction_theta_max 0.988
_diffrn_measurement_device_type 'Bruker D8 Venture, Dual, Cu at zero, PHOTON II'
_diffrn_measurement_method '\f and \w scans'
_diffrn_radiation_type CuK\a
_diffrn_radiation_wavelength 1.54178
_diffrn_reflns_av_R_equivalents 0.0502
_diffrn_reflns_av_unetI/netI 0.0414
_diffrn_reflns_Laue_measured_fraction_full 0.990
_diffrn_reflns_Laue_measured_fraction_max 0.988
_diffrn_reflns_limit_h_max 7
_diffrn_reflns_limit_h_min -7
_diffrn_reflns_limit_k_max 15
_diffrn_reflns_limit_k_min -14
_diffrn_reflns_limit_l_max 16
_diffrn_reflns_limit_l_min -16
_diffrn_reflns_number 16872
_diffrn_reflns_point_group_measured_fraction_full 0.990
_diffrn_reflns_point_group_measured_fraction_max 0.988
_diffrn_reflns_theta_full 67.679
_diffrn_reflns_theta_max 72.458
_diffrn_reflns_theta_min 3.353
_diffrn_source 'micro-focus sealed X-ray tube'
_exptl_absorpt_coefficient_mu 25.381
_exptl_absorpt_correction_T_max 0.7536
_exptl_absorpt_correction_T_min 0.4835
_exptl_absorpt_correction_type multi-scan
_exptl_absorpt_process_details
;
SADABS-2016/2 (Bruker,2016/2) was used for absorption correction.
wR2(int) was 0.1839 before and 0.0831 after correction.
The Ratio of minimum to maximum transmission is 0.1781.
The \l/2 correction factor is Not present.
;
_exptl_crystal_colour orange
_exptl_crystal_colour_primary orange
_exptl_crystal_density_diffrn 2.244
_exptl_crystal_density_method 'not measured'
_exptl_crystal_description lath
_exptl_crystal_F_000 634
_exptl_crystal_recrystallization_method 'Re-crystallisation from solvent: DCM'
_exptl_crystal_size_max 0.31
_exptl_crystal_size_mid 0.16
_exptl_crystal_size_min 0.08
_refine_diff_density_max 1.227
_refine_diff_density_min -1.309
_refine_diff_density_rms 0.112
_refine_ls_extinction_coef 0.0023(5)
_refine_ls_extinction_expression Fc^*^=kFc[1+0.001xFc^2^\l^3^/sin(2\q)]^-1/4^
_refine_ls_extinction_method 'SHELXL-2018/3 (Sheldrick 2018)'
_refine_ls_goodness_of_fit_ref 1.090
_refine_ls_hydrogen_treatment constr
_refine_ls_matrix_type full
_refine_ls_number_parameters 290
_refine_ls_number_reflns 3937
_refine_ls_number_restraints 234
_refine_ls_restrained_S_all 1.066
_refine_ls_R_factor_all 0.0656
_refine_ls_R_factor_gt 0.0492
_refine_ls_shift/su_max 0.000
_refine_ls_shift/su_mean 0.000
_refine_ls_structure_factor_coef Fsqd
_refine_ls_weighting_details 'w=1/[\s^2^(Fo^2^)+(0.0976P)^2^+1.3311P] where P=(Fo^2^+2Fc^2^)/3'
_refine_ls_weighting_scheme calc
_refine_ls_wR_factor_gt 0.1466
_refine_ls_wR_factor_ref 0.1699
_reflns_Friedel_coverage 0.000
_reflns_number_gt 3014
_reflns_number_total 3937
_reflns_threshold_expression 'I > 2\s(I)'
_cod_data_source_file d3sc04191c3.cif
_cod_data_source_block s3_a
_cod_depositor_comments 'Adding full bibliography for 1570178--1570188.cif.'
_cod_database_code 1570182
_shelx_shelxl_version_number 2018/3
_shelx_space_group_comment
;
The symmetry employed for this shelxl refinement is uniquely defined
by the following loop, which should always be used as a source of
symmetry information in preference to the above space-group names.
They are only intended as comments.
;
_olex2_refinement_description
;
1. Rigid body (RIGU) restrains
 All non-hydrogen atoms
 with sigma for 1-2 distances of 0.004 and sigma for 1-3 distances of 0.004
2.a Aromatic/amide H refined with riding coordinates:
 C3B(H3B), C4B(H4B), C5B(H5B), C7B(H7B), C8B(H8B)
;
_olex2_submission_special_instructions 'No special instructions were received'

loop_
_space_group_symop_operation_xyz
'x, y, z'
'-x, -y, -z'

loop_
_atom_site_label
_atom_site_type_symbol
_atom_site_fract_x
_atom_site_fract_y
_atom_site_fract_z
_atom_site_U_iso_or_equiv
_atom_site_adp_type
_atom_site_occupancy
_atom_site_site_symmetry_order
_atom_site_calc_flag
_atom_site_refinement_flags_posn
_atom_site_refinement_flags_adp
_atom_site_refinement_flags_occupancy
_atom_site_disorder_assembly
_atom_site_disorder_group
I1A I -0.24851(8) 0.69748(4) 0.90983(5) 0.0846(3) Uani 1 1 d . . . . .
I2A I 1.28719(9) 0.04226(4) 0.34433(4) 0.0724(3) Uani 1 1 d . . . . .
N1A N 0.5571(13) 0.3926(5) 0.6667(5) 0.0703(15) Uani 1 1 d . . . . .
F1A F 0.2042(8) 0.5784(4) 0.9619(3) 0.0736(12) Uani 1 1 d . . . . .
N2A N 0.5334(13) 0.3641(6) 0.5883(6) 0.0796(18) Uani 1 1 d . . . . .
F2A F 0.5331(8) 0.4543(4) 0.8534(4) 0.0739(12) Uani 1 1 d . . . . .
F3A F 0.1454(11) 0.4823(4) 0.5764(4) 0.0895(15) Uani 1 1 d . . . . .
F4A F -0.1806(9) 0.6081(4) 0.6846(5) 0.0893(15) Uani 1 1 d . . . . .
F5A F 0.9598(9) 0.2794(4) 0.6712(3) 0.0786(12) Uani 1 1 d . . . . .
F6A F 1.2601(8) 0.1430(4) 0.5625(3) 0.0766(13) Uani 1 1 d . . . . .
F7A F 0.8299(9) 0.1638(5) 0.3012(4) 0.0838(14) Uani 1 1 d . . . . .
F8A F 0.5237(8) 0.2971(5) 0.4095(4) 0.0905(16) Uani 1 1 d . . . . .
C1A C 0.0049(10) 0.5971(5) 0.8253(5) 0.0494(13) Uani 1 1 d . . . . .
C2A C 0.1892(11) 0.5569(5) 0.8639(5) 0.0494(13) Uani 1 1 d . . . . .
C3A C 0.3573(11) 0.4914(5) 0.8097(5) 0.0506(13) Uani 1 1 d . . . . .
C4A C 0.3521(12) 0.4631(5) 0.7114(5) 0.0569(14) Uani 1 1 d . . . . .
C5A C 0.1627(14) 0.5042(5) 0.6716(5) 0.0606(15) Uani 1 1 d . . . . .
C6A C -0.0072(13) 0.5702(5) 0.7279(6) 0.0602(15) Uani 1 1 d . . . . .
C7A C 0.7269(12) 0.2934(5) 0.5438(6) 0.0596(15) Uani 1 1 d . . . . .
C8A C 0.9231(12) 0.2515(5) 0.5803(5) 0.0563(14) Uani 1 1 d . . . . .
C9A C 1.0793(11) 0.1810(5) 0.5234(5) 0.0526(14) Uani 1 1 d . . . . .
C10A C 1.0527(10) 0.1482(5) 0.4305(5) 0.0486(13) Uani 1 1 d . . . . .
C11A C 0.8637(11) 0.1899(6) 0.3921(5) 0.0566(15) Uani 1 1 d . . . . .
C12A C 0.7021(12) 0.2618(6) 0.4489(6) 0.0606(15) Uani 1 1 d . . . . .
C1B C 0.4754(10) 0.0308(4) -0.0417(4) 0.0437(11) Uani 1 1 d . . . . .
C2B C 0.3138(11) 0.0083(5) -0.0983(5) 0.0536(14) Uani 1 1 d . . . . .
C3B C 0.2710(14) 0.0753(6) -0.1796(5) 0.0661(17) Uani 1 1 d . . . . .
H3B H 0.162731 0.059891 -0.217037 0.079 Uiso 1 1 calc R U . . .
C4B C 0.3848(15) 0.1612(6) -0.2038(6) 0.0695(18) Uani 1 1 d . . . . .
H4B H 0.351995 0.205001 -0.256971 0.083 Uiso 1 1 calc R U . . .
C5B C 0.5517(14) 0.1861(6) -0.1504(6) 0.0655(16) Uani 1 1 d . . . . .
H5B H 0.631532 0.244717 -0.169785 0.079 Uiso 1 1 calc R U . . .
C6B C 0.5987(11) 0.1235(5) -0.0687(5) 0.0508(13) Uani 1 1 d . . . . .
C7B C 0.7620(12) 0.1458(5) -0.0104(6) 0.0586(15) Uani 1 1 d . . . . .
H7B H 0.842401 0.204776 -0.027163 0.070 Uiso 1 1 calc R U . . .
C8B C 0.8049(13) 0.0828(6) 0.0699(6) 0.0645(17) Uani 1 1 d . . . . .
H8B H 0.913243 0.099874 0.106567 0.077 Uiso 1 1 calc R U . . .

loop_
_atom_site_aniso_label
_atom_site_aniso_U_11
_atom_site_aniso_U_22
_atom_site_aniso_U_33
_atom_site_aniso_U_23
_atom_site_aniso_U_13
_atom_site_aniso_U_12
I1A 0.0488(3) 0.0543(3) 0.1369(6) -0.0347(3) 0.0229(3) 0.0000(2)
I2A 0.0623(3) 0.0694(4) 0.0745(4) -0.0248(2) 0.0116(2) 0.0108(2)
N1A 0.079(4) 0.066(4) 0.066(3) -0.004(3) -0.013(3) -0.006(3)
F1A 0.076(3) 0.078(3) 0.067(2) -0.032(2) -0.008(2) -0.006(2)
N2A 0.072(4) 0.090(5) 0.076(4) -0.014(3) -0.017(3) 0.004(3)
F2A 0.057(2) 0.065(2) 0.098(3) -0.011(2) -0.015(2) 0.0103(19)
F3A 0.124(4) 0.085(3) 0.059(2) -0.014(2) -0.019(3) 0.001(3)
F4A 0.077(3) 0.083(3) 0.115(4) 0.002(3) -0.041(3) 0.006(3)
F5A 0.081(3) 0.088(3) 0.060(2) -0.026(2) 0.001(2) 0.007(2)
F6A 0.066(3) 0.094(3) 0.067(2) -0.011(2) -0.017(2) 0.024(2)
F7A 0.069(3) 0.120(4) 0.066(3) -0.019(3) -0.019(2) -0.005(3)
F8A 0.050(2) 0.114(4) 0.103(4) 0.007(3) -0.018(2) 0.020(3)
C1A 0.035(3) 0.039(3) 0.069(3) -0.018(2) 0.007(2) -0.001(2)
C2A 0.043(3) 0.038(3) 0.066(3) -0.015(2) -0.005(3) -0.007(2)
C3A 0.043(3) 0.038(3) 0.067(3) -0.009(2) -0.002(3) 0.003(2)
C4A 0.060(4) 0.044(3) 0.059(3) -0.006(3) 0.008(3) -0.004(3)
C5A 0.072(4) 0.049(3) 0.057(3) -0.006(3) 0.000(3) -0.007(3)
C6A 0.057(4) 0.050(3) 0.073(4) -0.004(3) -0.011(3) -0.003(3)
C7A 0.047(3) 0.050(3) 0.073(4) 0.000(3) 0.012(3) 0.002(3)
C8A 0.062(4) 0.054(3) 0.046(3) -0.011(3) 0.007(3) -0.001(3)
C9A 0.045(3) 0.054(3) 0.053(3) -0.006(3) -0.002(2) 0.008(3)
C10A 0.038(3) 0.049(3) 0.053(3) -0.009(2) 0.003(2) 0.005(2)
C11A 0.041(3) 0.070(4) 0.056(3) -0.002(3) -0.002(3) -0.004(3)
C12A 0.043(3) 0.065(4) 0.068(4) 0.003(3) -0.001(3) 0.003(3)
C1B 0.046(3) 0.041(3) 0.038(2) -0.015(2) 0.007(2) 0.006(2)
C2B 0.051(3) 0.058(3) 0.047(3) -0.013(2) 0.004(2) 0.000(3)
C3B 0.071(4) 0.072(4) 0.050(3) -0.010(3) -0.002(3) 0.007(3)
C4B 0.079(5) 0.067(4) 0.056(4) -0.005(3) -0.002(3) 0.010(3)
C5B 0.080(5) 0.049(3) 0.058(4) -0.002(3) 0.012(3) -0.003(3)
C6B 0.049(3) 0.045(3) 0.050(3) -0.013(2) 0.011(2) 0.004(2)
C7B 0.057(4) 0.042(3) 0.073(4) -0.008(3) 0.004(3) -0.013(3)
C8B 0.062(4) 0.062(4) 0.066(4) -0.019(3) 0.002(3) -0.009(3)

loop_
_atom_type_symbol
_atom_type_description
_atom_type_scat_dispersion_real
_atom_type_scat_dispersion_imag
_atom_type_scat_source
C C 0.0181 0.0091 'International Tables Vol C Tables 4.2.6.8 and 6.1.1.4'
H H 0.0000 0.0000 'International Tables Vol C Tables 4.2.6.8 and 6.1.1.4'
F F 0.0727 0.0534 'International Tables Vol C Tables 4.2.6.8 and 6.1.1.4'
I I -0.3257 6.8362 'International Tables Vol C Tables 4.2.6.8 and 6.1.1.4'
N N 0.0311 0.0180 'International Tables Vol C Tables 4.2.6.8 and 6.1.1.4'

loop_
_geom_angle_atom_site_label_1
_geom_angle_atom_site_label_2
_geom_angle_atom_site_label_3
_geom_angle
_geom_angle_site_symmetry_1
_geom_angle_site_symmetry_3
_geom_angle_publ_flag
N2A N1A C4A 108.8(7) . . ?
N1A N2A C7A 110.2(8) . . ?
C2A C1A I1A 121.3(5) . . ?
C2A C1A C6A 117.8(6) . . ?
C6A C1A I1A 120.9(5) . . ?
C1A C2A F1A 119.7(6) . . ?
C1A C2A C3A 122.2(6) . . ?
C3A C2A F1A 118.0(6) . . ?
F2A C3A C2A 118.8(6) . . ?
F2A C3A C4A 119.5(6) . . ?
C2A C3A C4A 121.7(6) . . ?
C3A C4A N1A 112.1(6) . . ?
C3A C4A C5A 116.1(6) . . ?
C5A C4A N1A 131.8(7) . . ?
F3A C5A C4A 120.1(7) . . ?
F3A C5A C6A 118.4(7) . . ?
C4A C5A C6A 121.4(7) . . ?
F4A C6A C1A 121.0(7) . . ?
F4A C6A C5A 118.2(7) . . ?
C1A C6A C5A 120.7(7) . . ?
C8A C7A N2A 132.4(7) . . ?
C12A C7A N2A 110.3(7) . . ?
C12A C7A C8A 117.3(6) . . ?
F5A C8A C7A 120.7(6) . . ?
F5A C8A C9A 118.6(6) . . ?
C9A C8A C7A 120.7(6) . . ?
F6A C9A C8A 118.0(6) . . ?
F6A C9A C10A 120.0(6) . . ?
C10A C9A C8A 122.0(6) . . ?
C9A C10A I2A 122.2(5) . . ?
C9A C10A C11A 118.4(6) . . ?
C11A C10A I2A 119.4(5) . . ?
F7A C11A C10A 121.6(6) . . ?
F7A C11A C12A 117.8(6) . . ?
C10A C11A C12A 120.5(6) . . ?
F8A C12A C7A 121.1(7) . . ?
F8A C12A C11A 117.8(7) . . ?
C7A C12A C11A 121.1(6) . . ?
C1B C1B C6B 117.7(7) 2_655 . ?
C2B C1B C1B 123.5(7) . 2_655 ?
C2B C1B C6B 118.8(6) . . ?
C3B C2B C1B 120.1(7) . . ?
C3B C2B C8B 122.3(7) . 2_655 ?
C8B C2B C1B 117.6(6) 2_655 . ?
C2B C3B H3B 119.6 . . ?
C4B C3B C2B 120.8(8) . . ?
C4B C3B H3B 119.6 . . ?
C3B C4B H4B 119.3 . . ?
C3B C4B C5B 121.3(7) . . ?
C5B C4B H4B 119.3 . . ?
C4B C5B H5B 119.8 . . ?
C6B C5B C4B 120.3(7) . . ?
C6B C5B H5B 119.8 . . ?
C5B C6B C1B 118.7(6) . . ?
C5B C6B C7B 123.0(6) . . ?
C7B C6B C1B 118.3(6) . . ?
C6B C7B H7B 119.1 . . ?
C8B C7B C6B 121.8(6) . . ?
C8B C7B H7B 119.1 . . ?
C2B C8B H8B 119.5 2_655 . ?
C7B C8B C2B 121.1(7) . 2_655 ?
C7B C8B H8B 119.5 . . ?

loop_
_geom_bond_atom_site_label_1
_geom_bond_atom_site_label_2
_geom_bond_distance
_geom_bond_site_symmetry_2
_geom_bond_publ_flag
I1A C1A 2.081(6) . ?
I2A C10A 2.068(6) . ?
N1A N2A 1.157(10) . ?
N1A C4A 1.498(10) . ?
F1A C2A 1.369(8) . ?
N2A C7A 1.450(10) . ?
F2A C3A 1.344(8) . ?
F3A C5A 1.338(8) . ?
F4A C6A 1.332(8) . ?
F5A C8A 1.340(8) . ?
F6A C9A 1.339(8) . ?
F7A C11A 1.326(8) . ?
F8A C12A 1.320(8) . ?
C1A C2A 1.361(9) . ?
C1A C6A 1.373(10) . ?
C2A C3A 1.362(9) . ?
C3A C4A 1.382(10) . ?
C4A C5A 1.399(11) . ?
C5A C6A 1.384(11) . ?
C7A C8A 1.414(10) . ?
C7A C12A 1.382(11) . ?
C8A C9A 1.375(9) . ?
C9A C10A 1.365(9) . ?
C10A C11A 1.390(9) . ?
C11A C12A 1.402(10) . ?
C1B C1B 1.405(12) 2_655 ?
C1B C2B 1.393(9) . ?
C1B C6B 1.453(9) . ?
C2B C3B 1.410(10) . ?
C2B C8B 1.423(10) 2_655 ?
C3B H3B 0.9300 . ?
C3B C4B 1.343(12) . ?
C4B H4B 0.9300 . ?
C4B C5B 1.400(12) . ?
C5B H5B 0.9300 . ?
C5B C6B 1.390(10) . ?
C6B C7B 1.416(10) . ?
C7B H7B 0.9300 . ?
C7B C8B 1.371(11) . ?
C8B H8B 0.9300 . ?

loop_
_geom_torsion_atom_site_label_1
_geom_torsion_atom_site_label_2
_geom_torsion_atom_site_label_3
_geom_torsion_atom_site_label_4
_geom_torsion
_geom_torsion_site_symmetry_1
_geom_torsion_site_symmetry_2
_geom_torsion_site_symmetry_3
_geom_torsion_site_symmetry_4
_geom_torsion_publ_flag
I1A C1A C2A F1A 3.3(8) . . . . ?
I1A C1A C2A C3A -179.8(5) . . . . ?
I1A C1A C6A F4A 0.4(9) . . . . ?
I1A C1A C6A C5A 179.4(5) . . . . ?
I2A C10A C11A F7A -0.2(9) . . . . ?
I2A C10A C11A C12A 180.0(5) . . . . ?
N1A N2A C7A C8A 3.6(13) . . . . ?
N1A N2A C7A C12A -178.2(7) . . . . ?
N1A C4A C5A F3A -0.7(12) . . . . ?
N1A C4A C5A C6A -179.0(7) . . . . ?
F1A C2A C3A F2A -2.5(9) . . . . ?
F1A C2A C3A C4A 178.1(6) . . . . ?
N2A N1A C4A C3A 173.7(7) . . . . ?
N2A N1A C4A C5A -6.7(12) . . . . ?
N2A C7A C8A F5A -2.6(12) . . . . ?
N2A C7A C8A C9A 177.1(8) . . . . ?
N2A C7A C12A F8A 1.3(10) . . . . ?
N2A C7A C12A C11A -177.6(7) . . . . ?
F2A C3A C4A N1A -0.8(9) . . . . ?
F2A C3A C4A C5A 179.5(6) . . . . ?
F3A C5A C6A F4A 0.4(10) . . . . ?
F3A C5A C6A C1A -178.6(6) . . . . ?
F5A C8A C9A F6A 0.6(10) . . . . ?
F5A C8A C9A C10A 179.5(6) . . . . ?
F6A C9A C10A I2A -1.2(9) . . . . ?
F6A C9A C10A C11A -179.6(6) . . . . ?
F7A C11A C12A F8A 1.6(10) . . . . ?
F7A C11A C12A C7A -179.5(7) . . . . ?
C1A C2A C3A F2A -179.5(6) . . . . ?
C1A C2A C3A C4A 1.0(10) . . . . ?
C2A C1A C6A F4A -178.8(6) . . . . ?
C2A C1A C6A C5A 0.2(10) . . . . ?
C2A C3A C4A N1A 178.7(6) . . . . ?
C2A C3A C4A C5A -1.0(10) . . . . ?
C3A C4A C5A F3A 178.9(6) . . . . ?
C3A C4A C5A C6A 0.6(10) . . . . ?
C4A N1A N2A C7A -178.6(6) . . . . ?
C4A C5A C6A F4A 178.8(6) . . . . ?
C4A C5A C6A C1A -0.2(11) . . . . ?
C6A C1A C2A F1A -177.6(6) . . . . ?
C6A C1A C2A C3A -0.6(9) . . . . ?
C7A C8A C9A F6A -179.1(6) . . . . ?
C7A C8A C9A C10A -0.2(11) . . . . ?
C8A C7A C12A F8A 179.9(7) . . . . ?
C8A C7A C12A C11A 1.0(10) . . . . ?
C8A C9A C10A I2A 179.9(5) . . . . ?
C8A C9A C10A C11A 1.5(10) . . . . ?
C9A C10A C11A F7A 178.2(6) . . . . ?
C9A C10A C11A C12A -1.6(10) . . . . ?
C10A C11A C12A F8A -178.6(7) . . . . ?
C10A C11A C12A C7A 0.3(11) . . . . ?
C12A C7A C8A F5A 179.3(6) . . . . ?
C12A C7A C8A C9A -1.1(10) . . . . ?
C1B C1B C2B C3B 178.7(7) 2_655 . . . ?
C1B C1B C2B C8B -0.7(10) 2_655 . . 2_655 ?
C1B C1B C6B C5B -179.6(6) 2_655 . . . ?
C1B C1B C6B C7B 0.6(9) 2_655 . . . ?
C1B C2B C3B C4B 0.1(10) . . . . ?
C1B C6B C7B C8B -0.2(10) . . . . ?
C2B C1B C6B C5B -0.3(8) . . . . ?
C2B C1B C6B C7B 179.8(6) . . . . ?
C2B C3B C4B C5B 1.1(12) . . . . ?
C3B C4B C5B C6B -2.0(11) . . . . ?
C4B C5B C6B C1B 1.5(9) . . . . ?
C4B C5B C6B C7B -178.6(7) . . . . ?
C5B C6B C7B C8B 179.9(7) . . . . ?
C6B C1B C2B C3B -0.5(8) . . . . ?
C6B C1B C2B C8B -179.8(5) . . . 2_655 ?
C6B C7B C8B C2B 0.1(11) . . . 2_655 ?
C8B C2B C3B C4B 179.4(7) 2_655 . . . ?
